data_4331575
loop_
_publ_author_name
'Li, Kunhao'
'Xu, Zhengtao'
'Xu, Hanhui'
'Carroll, Patrick J.'
'Fettinger, James C.'

_publ_section_title
;
 Three-Dimensional Nets from Star-Shaped Hexakis(arylthio)triphenylene
 Molecules and Silver(I) Salts
;
_journal_issue 3
_journal_name_full 'Inorganic Chemistry'
_journal_page_first 1032
_journal_page_last 1037
_journal_paper_doi 10.1021/ic051135e
_journal_volume 45
_journal_year 2006
_chemical_formula_sum 'C55 H36 Ag F3 O3 S7'
_chemical_formula_weight 1134.13
_chemical_name_systematic
;
 ?
;
_space_group_IT_number 82
_symmetry_cell_setting tetragonal
_symmetry_space_group_name_Hall 'I -4'
_symmetry_space_group_name_H-M 'I -4'
_atom_sites_solution_hydrogens geom
_atom_sites_solution_primary direct
_atom_sites_solution_secondary difmap
_audit_creation_method SHELXL-97
_cell_angle_alpha 90.00
_cell_angle_beta 90.00
_cell_angle_gamma 90.00
_cell_formula_units_Z 8
_cell_length_a 20.1972(3)
_cell_length_b 20.1972(3)
_cell_length_c 25.0091(7)
_cell_measurement_temperature 173(2)
_cell_volume 10201.9(4)
_computing_structure_refinement 'SHELXL-97 (Sheldrick, 1997)'
_diffrn_ambient_temperature 173(2)
_diffrn_measured_fraction_theta_full 0.998
_diffrn_measured_fraction_theta_max 0.998
_diffrn_measurement_device_type 'CCD area detector'
_diffrn_measurement_method 'phi and omega scans'
_diffrn_radiation_monochromator graphite
_diffrn_radiation_source 'fine-focus sealed tube'
_diffrn_radiation_type MoK\a
_diffrn_radiation_wavelength 0.71073
_diffrn_reflns_av_R_equivalents 0.0204
_diffrn_reflns_av_sigmaI/netI 0.0164
_diffrn_reflns_limit_h_max 26
_diffrn_reflns_limit_h_min -26
_diffrn_reflns_limit_k_max 26
_diffrn_reflns_limit_k_min -26
_diffrn_reflns_limit_l_max 32
_diffrn_reflns_limit_l_min -32
_diffrn_reflns_number 46420
_diffrn_reflns_theta_full 27.50
_diffrn_reflns_theta_max 27.50
_diffrn_reflns_theta_min 2.16
_exptl_absorpt_coefficient_mu 0.736
_exptl_absorpt_correction_type 'Empirical, SADABS (multi-scan)'
_exptl_crystal_colour Colorless
_exptl_crystal_density_diffrn 1.477
_exptl_crystal_density_method 'not measured'
_exptl_crystal_description Multi-faceted
_exptl_crystal_F_000 4608
_refine_diff_density_max 0.727
_refine_diff_density_min -0.301
_refine_diff_density_rms 0.077
_refine_ls_abs_structure_details 'Flack H D (1983), Acta Cryst. A39, 876-881'
_refine_ls_abs_structure_Flack -0.04(2)
_refine_ls_extinction_method none
_refine_ls_goodness_of_fit_ref 1.081
_refine_ls_hydrogen_treatment mixed
_refine_ls_matrix_type full
_refine_ls_number_parameters 617
_refine_ls_number_reflns 11698
_refine_ls_number_restraints 25
_refine_ls_restrained_S_all 1.089
_refine_ls_R_factor_all 0.0347
_refine_ls_R_factor_gt 0.0337
_refine_ls_shift/su_max 0.077
_refine_ls_shift/su_mean 0.001
_refine_ls_structure_factor_coef Fsqd
_refine_ls_weighting_details 'calc w=1/[\s^2^(Fo^2^)+(0.0729P)^2^+2.3093P] where P=(Fo^2^+2Fc^2^)/3'
_refine_ls_weighting_scheme calc
_refine_ls_wR_factor_gt 0.0926
_refine_ls_wR_factor_ref 0.0942
_reflns_number_gt 11509
_reflns_number_total 11698
_reflns_threshold_expression >2sigma(I)
_cod_data_source_file ic051135esup1.cif
_cod_data_source_block 1b
_cod_original_sg_symbol_H-M I-4
_cod_database_code 4331575

loop_
_symmetry_equiv_pos_as_xyz
'x, y, z'
'-x, -y, z'
'y, -x, -z'
'-y, x, -z'
'x+1/2, y+1/2, z+1/2'
'-x+1/2, -y+1/2, z+1/2'
'y+1/2, -x+1/2, -z+1/2'
'-y+1/2, x+1/2, -z+1/2'

loop_
_atom_site_label
_atom_site_type_symbol
_atom_site_fract_x
_atom_site_fract_y
_atom_site_fract_z
_atom_site_U_iso_or_equiv
_atom_site_adp_type
_atom_site_occupancy
_atom_site_symmetry_multiplicity
_atom_site_calc_flag
_atom_site_refinement_flags
Ag Ag 0.233553(7) 0.755396(10) 0.875586(7) 0.04170(4) Uani 1 1 d .
S1 S 0.13848(3) 0.76325(3) 0.80124(2) 0.03744(13) Uani 1 1 d .
S2 S 0.13348(3) 0.73989(4) 0.93734(3) 0.03843(13) Uani 1 1 d .
S3 S 0.32373(3) 0.81823(3) 0.93321(2) 0.03357(11) Uani 1 1 d .
S4 S 0.30923(4) 0.68623(3) 0.99172(2) 0.04553(15) Uani 1 1 d .
S6 S 0.32584(3) 0.67567(3) 0.842048(19) 0.03247(11) Uani 1 1 d .
S5 S 0.31209(3) 0.81337(3) 0.77932(2) 0.03071(11) Uani 1 1 d .
C19 C 0.12686(12) 0.68831(13) 0.76517(12) 0.0412(6) Uani 1 1 d .
C20 C 0.12550(18) 0.62729(17) 0.79119(18) 0.0623(9) Uani 1 1 d .
H20 H 0.1312 0.6247 0.8288 0.075 Uiso 1 1 calc R
C21 C 0.11555(18) 0.57008(18) 0.7609(2) 0.0744(13) Uani 1 1 d .
H21 H 0.1148 0.5284 0.7785 0.089 Uiso 1 1 calc R
C22 C 0.10675(17) 0.5723(2) 0.7063(2) 0.0791(13) Uani 1 1 d .
H22 H 0.1004 0.5326 0.6865 0.095 Uiso 1 1 calc R
C23 C 0.10730(17) 0.6327(2) 0.68076(17) 0.0675(10) Uani 1 1 d .
H23 H 0.1004 0.6353 0.6432 0.081 Uiso 1 1 calc R
C24 C 0.11822(14) 0.69105(16) 0.71092(13) 0.0485(7) Uani 1 1 d .
H24 H 0.1196 0.7327 0.6933 0.058 Uiso 1 1 calc R
C2 C 0.06434(10) 0.76194(12) 0.84016(10) 0.0327(5) Uani 1 1 d .
C1 C 0.00544(11) 0.77218(12) 0.81318(9) 0.0327(5) Uani 1 1 d .
H1 H 0.0067 0.7841 0.7764 0.039 Uiso 1 1 calc R
C14 C -0.05613(10) 0.76548(11) 0.83865(9) 0.0281(4) Uani 1 1 d .
C15 C -0.05762(10) 0.74869(12) 0.89304(9) 0.0299(5) Uani 1 1 d .
C4 C 0.00196(11) 0.74134(14) 0.91995(9) 0.0343(5) Uani 1 1 d .
H4 H 0.0010 0.7313 0.9571 0.041 Uiso 1 1 calc R
C3 C 0.06266(10) 0.74802(13) 0.89516(10) 0.0350(5) Uani 1 1 d .
C25 C 0.12219(12) 0.81166(14) 0.97832(11) 0.0397(6) Uani 1 1 d .
C26 C 0.12368(17) 0.87544(18) 0.95806(16) 0.0586(8) Uani 1 1 d .
H26 H 0.1320 0.8828 0.9211 0.070 Uiso 1 1 calc R
C27 C 0.1130(2) 0.9285(2) 0.9922(3) 0.0831(15) Uani 1 1 d .
H27 H 0.1132 0.9722 0.9781 0.100 Uiso 1 1 calc R
C28 C 0.10218(18) 0.9193(2) 1.0453(2) 0.0729(12) Uani 1 1 d .
H28 H 0.0958 0.9565 1.0680 0.087 Uiso 1 1 calc R
C29 C 0.10051(17) 0.8569(2) 1.06604(16) 0.0644(10) Uani 1 1 d .
H29 H 0.0924 0.8507 1.1031 0.077 Uiso 1 1 calc R
C30 C 0.11078(14) 0.80176(17) 1.03275(12) 0.0477(7) Uani 1 1 d .
H30 H 0.1100 0.7582 1.0472 0.057 Uiso 1 1 calc R
C31 C 0.32729(15) 0.90380(13) 0.91643(11) 0.0436(6) Uani 1 1 d .
C32 C 0.27762(16) 0.93108(16) 0.88522(12) 0.0527(8) Uani 1 1 d .
H32 H 0.2405 0.9049 0.8755 0.063 Uiso 1 1 calc R
C33 C 0.2815(3) 0.99634(19) 0.86797(16) 0.0833(12) Uani 1 1 d .
H33 H 0.2473 1.0154 0.8470 0.100 Uiso 1 1 calc R
C34 C 0.3382(3) 1.0337(2) 0.88265(19) 0.1052(17) Uani 1 1 d .
H34 H 0.3431 1.0779 0.8702 0.126 Uiso 1 1 calc R
C35 C 0.3860(3) 1.0060(2) 0.91494(18) 0.0980(13) Uani 1 1 d .
H35 H 0.4221 1.0328 0.9263 0.118 Uiso 1 1 calc R
C36 C 0.38332(18) 0.93940(17) 0.93180(13) 0.0575(8) Uani 1 1 d .
H36 H 0.4177 0.9199 0.9524 0.069 Uiso 1 1 calc R
C6 C 0.29657(10) 0.81938(11) 1.00076(8) 0.0279(4) Uani 1 1 d .
C5 C 0.28384(12) 0.87745(11) 1.02760(9) 0.0312(5) Uani 1 1 d .
H5 H 0.2893 0.9182 1.0092 0.037 Uiso 1 1 calc R
C16 C -0.12135(10) 0.73663(11) 0.91959(8) 0.0274(4) Uani 1 1 d .
C17 C -0.18099(10) 0.74597(11) 0.89234(8) 0.0267(4) Uani 1 1 d .
C18 C -0.17974(10) 0.76936(11) 0.83669(8) 0.0280(4) Uani 1 1 d .
C13 C -0.11802(11) 0.77659(11) 0.80979(9) 0.0293(5) Uani 1 1 d .
C8 C -0.24109(9) 0.73280(11) 0.91857(8) 0.0296(4) Uani 1 1 d .
H8 H -0.2819 0.7388 0.9002 0.035 Uiso 1 1 calc R
C7 C 0.28927(11) 0.75901(11) 1.02816(9) 0.0299(4) Uani 1 1 d .
C37 C 0.27870(16) 0.61931(12) 1.03099(11) 0.0438(6) Uani 1 1 d .
C38 C 0.3230(3) 0.58162(19) 1.0589(2) 0.0931(13) Uani 1 1 d .
H38 H 0.3681 0.5947 1.0608 0.112 Uiso 1 1 calc R
C39 C 0.3018(3) 0.5229(3) 1.0853(3) 0.1348(19) Uani 1 1 d .
H39 H 0.3327 0.4955 1.1035 0.162 Uiso 1 1 calc R
C40 C 0.2369(3) 0.50680(18) 1.08379(17) 0.0816(14) Uani 1 1 d .
H40 H 0.2215 0.4687 1.1022 0.098 Uiso 1 1 calc R
C41 C 0.1927(2) 0.5461(2) 1.0551(2) 0.0776(12) Uani 1 1 d .
H41 H 0.1472 0.5342 1.0541 0.093 Uiso 1 1 calc R
C42 C 0.21303(18) 0.6008(2) 1.02881(15) 0.0604(9) Uani 1 1 d .
H42 H 0.1822 0.6265 1.0089 0.072 Uiso 1 1 calc R
C49 C 0.31056(15) 0.59208(12) 0.86231(9) 0.0390(6) Uani 1 1 d .
C50 C 0.25266(18) 0.57544(15) 0.88736(13) 0.0541(8) Uani 1 1 d .
H50 H 0.2185 0.6072 0.8921 0.065 Uiso 1 1 calc R
C51 C 0.2450(3) 0.50941(19) 0.90609(17) 0.0776(13) Uani 1 1 d .
H51 H 0.2055 0.4974 0.9242 0.093 Uiso 1 1 calc R
C52 C 0.2898(3) 0.4661(2) 0.8991(2) 0.0818(14) Uani 1 1 d .
H52 H 0.2827 0.4224 0.9120 0.098 Uiso 1 1 calc R
C53 C 0.3477(3) 0.48047(19) 0.8736(2) 0.0876(13) Uani 1 1 d .
H53 H 0.3796 0.4467 0.8679 0.105 Uiso 1 1 calc R
C54 C 0.3602(2) 0.54620(17) 0.85570(18) 0.0675(10) Uani 1 1 d .
H54 H 0.4012 0.5579 0.8397 0.081 Uiso 1 1 calc R
C11 C 0.30572(10) 0.67560(10) 0.77244(8) 0.0276(4) Uani 1 1 d .
C12 C -0.11734(11) 0.79447(11) 0.75561(9) 0.0294(5) Uani 1 1 d .
H12 H -0.0761 0.7990 0.7377 0.035 Uiso 1 1 calc R
C10A C 0.30177(10) 0.73646(11) 0.74589(8) 0.0271(4) Uani 1 1 d .
C9 C -0.23799(11) 0.78385(10) 0.80757(8) 0.0300(5) Uani 1 1 d .
H9 H -0.2795 0.7812 0.8253 0.036 Uiso 1 1 calc R
C43 C 0.39969(12) 0.82202(12) 0.78555(9) 0.0336(5) Uani 1 1 d .
C44 C 0.42054(15) 0.88326(13) 0.80464(11) 0.0410(6) Uani 1 1 d .
H44 H 0.3890 0.9164 0.8135 0.049 Uiso 1 1 calc R
C45 C 0.48854(14) 0.89592(15) 0.81079(12) 0.0476(7) Uani 1 1 d .
H45 H 0.5032 0.9373 0.8244 0.057 Uiso 1 1 calc R
C46 C 0.53393(15) 0.84757(18) 0.79677(13) 0.0543(8) Uani 1 1 d .
H46 H 0.5800 0.8557 0.8008 0.065 Uiso 1 1 calc R
C47 C 0.51249(14) 0.78790(17) 0.77712(14) 0.0520(7) Uani 1 1 d .
H47 H 0.5441 0.7551 0.7675 0.062 Uiso 1 1 calc R
C48 C 0.44446(13) 0.77430(14) 0.77087(12) 0.0436(6) Uani 1 1 d .
H48 H 0.4300 0.7331 0.7568 0.052 Uiso 1 1 calc R
CA C 0.01752(13) 0.53932(10) 0.94235(10) 0.0827(6) Uani 0.45 1 d P
OA1 O -0.0283(3) 0.58474(19) 0.9316(3) 0.159(2) Uani 0.45 1 d P
OA2 O 0.0525(4) 0.5427(4) 0.9778(4) 0.345(3) Uani 0.45 1 d P
OA3 O 0.0517(3) 0.5422(3) 0.8857(3) 0.183(2) Uani 0.45 1 d P
SA S 0.01752(13) 0.53932(10) 0.94235(10) 0.0827(6) Uani 0.45 1 d P
FA1 F -0.0283(3) 0.58474(19) 0.9316(3) 0.159(2) Uani 0.45 1 d P
FA2 F 0.0525(4) 0.5427(4) 0.9778(4) 0.345(3) Uani 0.45 1 d P
FA3 F 0.0517(3) 0.5422(3) 0.8857(3) 0.183(2) Uani 0.45 1 d P
SA2 S 0.1025(3) 0.9804(3) 0.8003(4) 0.243(3) Uiso 0.55 1 d PD
OA4 O 0.1372(4) 1.0415(4) 0.7982(4) 0.133(3) Uiso 0.55 1 d PD
OA5 O 0.1325(5) 0.9257(4) 0.8227(4) 0.138(3) Uiso 0.55 1 d PD
OA6 O 0.0354(5) 0.9926(7) 0.8209(6) 0.361(15) Uiso 0.55 1 d PD
CA2 C 0.0901(4) 0.9591(4) 0.7401(6) 0.177(8) Uiso 0.55 1 d PD
FA4 F 0.0608(6) 1.0039(7) 0.7153(5) 0.424(10) Uiso 0.55 1 d PD
FA5 F 0.0537(7) 0.9076(6) 0.7399(7) 0.424(10) Uiso 0.55 1 d PD
FA6 F 0.1440(7) 0.9480(8) 0.7178(6) 0.424(10) Uiso 0.55 1 d PD

loop_
_atom_site_aniso_label
_atom_site_aniso_U_11
_atom_site_aniso_U_22
_atom_site_aniso_U_33
_atom_site_aniso_U_23
_atom_site_aniso_U_13
_atom_site_aniso_U_12
Ag 0.03270(7) 0.05223(9) 0.04016(7) -0.00736(7) -0.00107(8) 0.00373(9)
S1 0.0237(2) 0.0485(3) 0.0401(3) 0.0056(3) 0.00205(19) -0.0014(2)
S2 0.0253(2) 0.0489(3) 0.0411(3) 0.0048(3) -0.0054(2) 0.0036(2)
S3 0.0383(2) 0.0350(2) 0.0273(2) -0.0039(2) 0.0047(2) -0.0013(2)
S4 0.0716(4) 0.0310(3) 0.0339(2) -0.0043(2) 0.0060(3) 0.0066(3)
S6 0.0370(2) 0.0338(2) 0.0266(2) -0.0019(2) -0.0050(2) 0.00246(19)
S5 0.0346(2) 0.0263(2) 0.0312(2) -0.0042(2) 0.0012(2) -0.00131(18)
C19 0.0310(10) 0.0391(12) 0.0534(14) 0.0014(11) 0.0107(10) -0.0023(9)
C20 0.0518(16) 0.0485(15) 0.086(2) 0.0183(16) 0.0025(17) 0.0038(13)
C21 0.0495(17) 0.0444(16) 0.129(4) 0.005(2) 0.004(2) -0.0022(14)
C22 0.0361(14) 0.077(2) 0.124(4) -0.026(2) 0.0122(19) 0.0023(14)
C23 0.0462(15) 0.087(2) 0.0692(19) -0.0281(18) 0.0118(15) 0.0024(16)
C24 0.0394(12) 0.0539(15) 0.0523(14) -0.0024(13) 0.0113(11) 0.0015(11)
C2 0.0253(8) 0.0332(10) 0.0396(11) 0.0029(9) 0.0001(8) -0.0028(8)
C1 0.0268(9) 0.0399(11) 0.0314(10) 0.0052(9) -0.0018(8) -0.0027(8)
C14 0.0247(8) 0.0295(9) 0.0300(9) -0.0024(8) -0.0022(7) 0.0030(7)
C15 0.0237(8) 0.0362(10) 0.0297(9) -0.0032(8) 0.0003(7) 0.0005(8)
C4 0.0289(9) 0.0457(12) 0.0283(9) 0.0024(9) -0.0006(8) 0.0009(9)
C3 0.0209(8) 0.0480(12) 0.0362(10) 0.0098(10) -0.0053(7) -0.0012(9)
C25 0.0258(9) 0.0422(12) 0.0511(14) 0.0045(11) -0.0080(10) -0.0047(9)
C26 0.0463(15) 0.0523(16) 0.077(2) 0.0107(16) 0.0059(16) 0.0010(12)
C27 0.059(2) 0.0440(17) 0.146(4) 0.012(2) 0.001(3) -0.0036(16)
C28 0.0469(16) 0.068(2) 0.104(3) -0.024(2) -0.0203(18) -0.0005(15)
C29 0.0446(15) 0.089(2) 0.0601(18) -0.0199(18) -0.0119(14) 0.0085(16)
C30 0.0393(13) 0.0606(17) 0.0432(13) -0.0017(13) -0.0082(11) 0.0016(12)
C31 0.0619(15) 0.0330(11) 0.0358(11) -0.0031(9) 0.0187(11) -0.0039(11)
C32 0.0590(15) 0.0516(15) 0.0476(15) 0.0061(12) 0.0228(12) 0.0076(13)
C33 0.133(3) 0.0570(18) 0.0598(18) 0.0200(15) 0.044(2) 0.027(2)
C34 0.199(5) 0.0420(17) 0.074(2) 0.0026(17) 0.068(3) -0.008(2)
C35 0.160(3) 0.0539(17) 0.080(2) -0.0221(16) 0.064(2) -0.056(2)
C36 0.0738(18) 0.0558(16) 0.0430(14) -0.0102(12) 0.0226(14) -0.0221(14)
C6 0.0288(9) 0.0298(10) 0.0251(8) -0.0022(8) -0.0029(7) 0.0002(8)
C5 0.0388(11) 0.0241(9) 0.0308(10) 0.0008(8) 0.0016(9) 0.0010(8)
C16 0.0262(8) 0.0296(9) 0.0265(8) -0.0005(8) 0.0025(7) 0.0015(8)
C17 0.0258(8) 0.0281(9) 0.0263(8) -0.0043(7) 0.0017(7) -0.0011(7)
C18 0.0256(8) 0.0313(9) 0.0271(9) -0.0013(8) -0.0006(7) 0.0036(8)
C13 0.0277(9) 0.0303(10) 0.0299(9) -0.0039(8) 0.0007(8) 0.0000(8)
C8 0.0228(8) 0.0370(9) 0.0289(8) -0.0042(8) -0.0015(7) -0.0024(8)
C7 0.0324(9) 0.0280(9) 0.0292(9) -0.0049(8) -0.0054(8) 0.0021(7)
C37 0.0657(16) 0.0268(10) 0.0389(12) -0.0077(9) -0.0094(12) -0.0010(11)
C38 0.115(3) 0.0502(17) 0.114(3) 0.0319(19) -0.064(3) -0.0192(19)
C39 0.126(4) 0.104(3) 0.174(4) 0.094(3) -0.071(3) -0.037(3)
C40 0.141(4) 0.0424(15) 0.0616(19) 0.0033(15) 0.005(3) -0.010(2)
C41 0.079(2) 0.076(2) 0.078(2) 0.011(2) 0.018(2) -0.004(2)
C42 0.0563(17) 0.070(2) 0.0551(17) 0.0151(16) 0.0104(15) 0.0090(16)
C49 0.0527(13) 0.0344(11) 0.0299(11) 0.0041(9) -0.0042(10) 0.0036(10)
C50 0.0683(19) 0.0445(13) 0.0495(15) 0.0041(11) 0.0036(14) -0.0170(13)
C51 0.119(3) 0.0530(17) 0.061(2) 0.0115(15) 0.011(2) -0.021(2)
C52 0.121(4) 0.0469(17) 0.077(2) 0.0206(18) -0.008(3) -0.008(2)
C53 0.121(3) 0.0461(16) 0.096(3) 0.0157(18) -0.017(3) 0.0322(19)
C54 0.073(2) 0.0519(16) 0.078(2) 0.0219(17) 0.0096(18) 0.0228(15)
C11 0.0277(9) 0.0277(9) 0.0276(9) -0.0012(8) 0.0034(7) 0.0046(8)
C12 0.0285(9) 0.0322(10) 0.0277(9) 0.0012(8) -0.0002(8) -0.0003(8)
C10A 0.0292(8) 0.0253(8) 0.0269(9) -0.0044(8) 0.0041(7) -0.0007(8)
C9 0.0250(9) 0.0362(10) 0.0288(9) -0.0050(7) 0.0013(8) -0.0031(8)
C43 0.0334(10) 0.0392(11) 0.0282(9) 0.0001(9) 0.0016(8) -0.0113(9)
C44 0.0513(13) 0.0376(11) 0.0341(11) -0.0030(10) 0.0067(11) -0.0087(10)
C45 0.0488(14) 0.0483(13) 0.0459(14) -0.0051(12) 0.0013(12) -0.0232(11)
C46 0.0437(13) 0.0695(18) 0.0495(15) -0.0131(14) 0.0078(12) -0.0220(13)
C47 0.0329(11) 0.0594(16) 0.0637(17) -0.0150(14) 0.0064(13) -0.0036(11)
C48 0.0352(11) 0.0459(13) 0.0497(14) -0.0085(12) 0.0044(11) -0.0097(10)
CA 0.1024(15) 0.0578(9) 0.0879(12) 0.0052(9) -0.0131(12) 0.0014(9)
OA1 0.258(5) 0.0566(18) 0.162(4) -0.018(2) -0.053(4) 0.062(3)
OA2 0.225(5) 0.236(4) 0.574(9) -0.291(5) -0.257(5) 0.123(4)
OA3 0.198(5) 0.142(4) 0.208(4) 0.078(3) 0.115(4) 0.006(3)
SA 0.1024(15) 0.0578(9) 0.0879(12) 0.0052(9) -0.0131(12) 0.0014(9)
FA1 0.258(5) 0.0566(18) 0.162(4) -0.018(2) -0.053(4) 0.062(3)
FA2 0.225(5) 0.236(4) 0.574(9) -0.291(5) -0.257(5) 0.123(4)
FA3 0.198(5) 0.142(4) 0.208(4) 0.078(3) 0.115(4) 0.006(3)

loop_
_atom_type_symbol
_atom_type_description
_atom_type_scat_dispersion_real
_atom_type_scat_dispersion_imag
_atom_type_scat_source
C C 0.0033 0.0016 'International Tables Vol C Tables 4.2.6.8 and 6.1.1.4'
H H 0.0000 0.0000 'International Tables Vol C Tables 4.2.6.8 and 6.1.1.4'
O O 0.0106 0.0060 'International Tables Vol C Tables 4.2.6.8 and 6.1.1.4'
S S 0.1246 0.1234 'International Tables Vol C Tables 4.2.6.8 and 6.1.1.4'
Ag Ag -0.8971 1.1015 'International Tables Vol C Tables 4.2.6.8 and 6.1.1.4'
F F 0.0171 0.0103 'International Tables Vol C Tables 4.2.6.8 and 6.1.1.4'

loop_
_geom_angle_atom_site_label_1
_geom_angle_atom_site_label_2
_geom_angle_atom_site_label_3
_geom_angle
_geom_angle_site_symmetry_1
_geom_angle_site_symmetry_3
S2 Ag S6 133.12(2) . .
S2 Ag S3 105.85(2) . .
S6 Ag S3 88.813(18) . .
S2 Ag S1 81.957(18) . .
S6 Ag S1 109.059(19) . .
S3 Ag S1 147.49(2) . .
C19 S1 C2 98.82(11) . .
C19 S1 Ag 113.37(9) . .
C2 S1 Ag 102.83(8) . .
C3 S2 C25 99.32(12) . .
C3 S2 Ag 105.35(8) . .
C25 S2 Ag 110.28(9) . .
C6 S3 C31 102.94(11) . .
C6 S3 Ag 108.16(7) . .
C31 S3 Ag 111.41(10) . .
C7 S4 C37 105.46(12) . .
C11 S6 C49 103.64(11) . .
C11 S6 Ag 98.72(7) . .
C49 S6 Ag 111.66(9) . .
C10A S5 C43 104.07(11) . .
C24 C19 C20 119.7(3) . .
C24 C19 S1 119.0(2) . .
C20 C19 S1 121.2(3) . .
C19 C20 C21 118.8(4) . .
C19 C20 H20 120.6 . .
C21 C20 H20 120.6 . .
C22 C21 C20 122.0(4) . .
C22 C21 H21 119.0 . .
C20 C21 H21 119.0 . .
C23 C22 C21 119.1(4) . .
C23 C22 H22 120.4 . .
C21 C22 H22 120.4 . .
C22 C23 C24 119.4(4) . .
C22 C23 H23 120.3 . .
C24 C23 H23 120.3 . .
C19 C24 C23 120.9(3) . .
C19 C24 H24 119.5 . .
C23 C24 H24 119.5 . .
C1 C2 C3 119.1(2) . .
C1 C2 S1 116.94(18) . .
C3 C2 S1 123.84(17) . .
C2 C1 C14 121.7(2) . .
C2 C1 H1 119.1 . .
C14 C1 H1 119.1 . .
C15 C14 C1 118.85(19) . .
C15 C14 C13 119.88(19) . .
C1 C14 C13 121.3(2) . .
C4 C15 C14 118.56(19) . .
C4 C15 C16 121.6(2) . .
C14 C15 C16 119.83(19) . .
C3 C4 C15 122.8(2) . .
C3 C4 H4 118.6 . .
C15 C4 H4 118.6 . .
C4 C3 C2 118.7(2) . .
C4 C3 S2 115.93(17) . .
C2 C3 S2 125.31(17) . .
C26 C25 C30 119.6(3) . .
C26 C25 S2 122.8(2) . .
C30 C25 S2 117.6(2) . .
C27 C26 C25 119.3(4) . .
C27 C26 H26 120.3 . .
C25 C26 H26 120.3 . .
C28 C27 C26 121.5(4) . .
C28 C27 H27 119.3 . .
C26 C27 H27 119.3 . .
C27 C28 C29 120.1(4) . .
C27 C28 H28 119.9 . .
C29 C28 H28 119.9 . .
C28 C29 C30 120.2(4) . .
C28 C29 H29 119.9 . .
C30 C29 H29 119.9 . .
C25 C30 C29 119.2(3) . .
C25 C30 H30 120.4 . .
C29 C30 H30 120.4 . .
C32 C31 C36 122.5(3) . .
C32 C31 S3 119.3(2) . .
C36 C31 S3 117.9(2) . .
C31 C32 C33 120.7(4) . .
C31 C32 H32 119.6 . .
C33 C32 H32 119.6 . .
C32 C33 C34 118.1(4) . .
C32 C33 H33 121.0 . .
C34 C33 H33 121.0 . .
C35 C34 C33 120.1(4) . .
C35 C34 H34 120.0 . .
C33 C34 H34 120.0 . .
C34 C35 C36 122.4(4) . .
C34 C35 H35 118.8 . .
C36 C35 H35 118.8 . .
C31 C36 C35 116.1(4) . .
C31 C36 H36 121.9 . .
C35 C36 H36 121.9 . .
C5 C6 C7 118.80(19) . .
C5 C6 S3 122.21(17) . .
C7 C6 S3 118.97(16) . .
C6 C5 C16 122.4(2) . 4_667
C6 C5 H5 118.8 . .
C16 C5 H5 118.8 4_667 .
C5 C16 C17 119.39(19) 3_467 .
C5 C16 C15 119.76(19) 3_467 .
C17 C16 C15 120.85(18) . .
C16 C17 C8 119.45(18) . .
C16 C17 C18 119.38(18) . .
C8 C17 C18 121.17(18) . .
C9 C18 C13 117.63(19) . .
C9 C18 C17 122.67(19) . .
C13 C18 C17 119.68(19) . .
C12 C13 C18 119.4(2) . .
C12 C13 C14 120.6(2) . .
C18 C13 C14 120.0(2) . .
C17 C8 C7 120.09(18) . 3_467
C17 C8 H8 120.0 . .
C7 C8 H8 120.0 3_467 .
C6 C7 C8 119.78(19) . 4_667
C6 C7 S4 116.34(16) . .
C8 C7 S4 123.88(17) 4_667 .
C38 C37 C42 120.0(3) . .
C38 C37 S4 118.5(3) . .
C42 C37 S4 121.1(2) . .
C37 C38 C39 120.2(5) . .
C37 C38 H38 119.9 . .
C39 C38 H38 119.9 . .
C40 C39 C38 118.7(5) . .
C40 C39 H39 120.7 . .
C38 C39 H39 120.7 . .
C39 C40 C41 119.9(4) . .
C39 C40 H40 120.0 . .
C41 C40 H40 120.0 . .
C42 C41 C40 121.5(5) . .
C42 C41 H41 119.2 . .
C40 C41 H41 119.2 . .
C41 C42 C37 119.6(4) . .
C41 C42 H42 120.2 . .
C37 C42 H42 120.2 . .
C50 C49 C54 120.8(3) . .
C50 C49 S6 120.6(2) . .
C54 C49 S6 118.4(2) . .
C49 C50 C51 118.3(4) . .
C49 C50 H50 120.9 . .
C51 C50 H50 120.9 . .
C52 C51 C50 121.6(5) . .
C52 C51 H51 119.2 . .
C50 C51 H51 119.2 . .
C51 C52 C53 121.9(4) . .
C51 C52 H52 119.1 . .
C53 C52 H52 119.1 . .
C52 C53 C54 119.9(4) . .
C52 C53 H53 120.1 . .
C54 C53 H53 120.1 . .
C49 C54 C53 117.5(4) . .
C49 C54 H54 121.3 . .
C53 C54 H54 121.3 . .
C12 C11 C10A 119.7(2) 7_456 .
C12 C11 S6 121.99(16) 7_456 .
C10A C11 S6 118.31(16) . .
C11 C12 C13 121.5(2) 8_556 .
C11 C12 H12 119.3 8_556 .
C13 C12 H12 119.3 . .
C9 C10A C11 119.5(2) 7_456 .
C9 C10A S5 117.73(17) 7_456 .
C11 C10A S5 122.56(16) . .
C10A C9 C18 122.2(2) 8_556 .
C10A C9 H9 118.9 8_556 .
C18 C9 H9 118.9 . .
C48 C43 C44 121.1(2) . .
C48 C43 S5 124.15(19) . .
C44 C43 S5 114.7(2) . .
C43 C44 C45 119.7(3) . .
C43 C44 H44 120.2 . .
C45 C44 H44 120.2 . .
C46 C45 C44 119.4(3) . .
C46 C45 H45 120.3 . .
C44 C45 H45 120.3 . .
C47 C46 C45 120.1(3) . .
C47 C46 H46 120.0 . .
C45 C46 H46 120.0 . .
C46 C47 C48 121.2(3) . .
C46 C47 H47 119.4 . .
C48 C47 H47 119.4 . .
C43 C48 C47 118.4(3) . .
C43 C48 H48 120.8 . .
C47 C48 H48 120.8 . .
OA2 CA OA1 123.3(5) . .
OA2 CA OA3 115.3(6) . .
OA1 CA OA3 95.5(4) . .
OA2 CA SA 107.9(5) . 2_565
OA1 CA SA 110.3(3) . 2_565
OA3 CA SA 102.2(3) . 2_565
OA2 CA CA 107.9(5) . 2_565
OA1 CA CA 110.3(3) . 2_565
OA3 CA CA 102.2(3) . 2_565
SA CA CA 0.0(2) 2_565 2_565
OA5 SA2 OA4 119.5(7) . .
OA5 SA2 OA6 113.4(8) . .
OA4 SA2 OA6 108.8(8) . .
OA5 SA2 CA2 103.8(6) . .
OA4 SA2 CA2 106.2(7) . .
OA6 SA2 CA2 103.5(7) . .
SA2 OA6 OA6 159.4(7) . 2_575
FA6 CA2 FA4 108.7(12) . .
FA6 CA2 FA5 110.9(12) . .
FA4 CA2 FA5 108.5(11) . .
FA6 CA2 SA2 109.7(10) . .
FA4 CA2 SA2 110.6(10) . .
FA5 CA2 SA2 108.4(11) . .

loop_
_geom_bond_atom_site_label_1
_geom_bond_atom_site_label_2
_geom_bond_distance
_geom_bond_site_symmetry_2
Ag S2 2.5629(6) .
Ag S6 2.6021(6) .
Ag S3 2.6466(6) .
Ag S1 2.6775(6) .
S1 C19 1.778(3) .
S1 C2 1.786(2) .
S2 C3 1.785(2) .
S2 C25 1.790(3) .
S3 C6 1.776(2) .
S3 C31 1.780(3) .
S4 C7 1.776(2) .
S4 C37 1.781(3) .
S6 C11 1.788(2) .
S6 C49 1.789(3) .
S5 C10A 1.776(2) .
S5 C43 1.785(2) .
C19 C24 1.369(4) .
C19 C20 1.394(4) .
C20 C21 1.396(6) .
C20 H20 0.9500 .
C21 C22 1.378(8) .
C21 H21 0.9500 .
C22 C23 1.379(7) .
C22 H22 0.9500 .
C23 C24 1.416(5) .
C23 H23 0.9500 .
C24 H24 0.9500 .
C2 C1 1.383(3) .
C2 C3 1.404(3) .
C1 C14 1.404(3) .
C1 H1 0.9500 .
C14 C15 1.402(3) .
C14 C13 1.461(3) .
C15 C4 1.387(3) .
C15 C16 1.469(3) .
C4 C3 1.381(3) .
C4 H4 0.9500 .
C25 C26 1.385(5) .
C25 C30 1.395(4) .
C26 C27 1.387(6) .
C26 H26 0.9500 .
C27 C28 1.357(8) .
C27 H27 0.9500 .
C28 C29 1.364(6) .
C28 H28 0.9500 .
C29 C30 1.406(5) .
C29 H29 0.9500 .
C30 H30 0.9500 .
C31 C32 1.386(4) .
C31 C36 1.395(5) .
C32 C33 1.389(5) .
C32 H32 0.9500 .
C33 C34 1.419(8) .
C33 H33 0.9500 .
C34 C35 1.377(8) .
C34 H34 0.9500 .
C35 C36 1.411(5) .
C35 H35 0.9500 .
C36 H36 0.9500 .
C6 C5 1.376(3) .
C6 C7 1.407(3) .
C5 C16 1.384(3) 4_667
C5 H5 0.9500 .
C16 C5 1.384(3) 3_467
C16 C17 1.397(3) .
C17 C8 1.405(3) .
C17 C18 1.470(3) .
C18 C9 1.414(3) .
C18 C13 1.424(3) .
C13 C12 1.402(3) .
C8 C7 1.405(3) 3_467
C8 H8 0.9500 .
C7 C8 1.405(3) 4_667
C37 C38 1.367(5) .
C37 C42 1.379(5) .
C38 C39 1.423(7) .
C38 H38 0.9500 .
C39 C40 1.351(9) .
C39 H39 0.9500 .
C40 C41 1.394(7) .
C40 H40 0.9500 .
C41 C42 1.350(6) .
C41 H41 0.9500 .
C42 H42 0.9500 .
C49 C50 1.369(4) .
C49 C54 1.375(5) .
C50 C51 1.422(5) .
C50 H50 0.9500 .
C51 C52 1.270(7) .
C51 H51 0.9500 .
C52 C53 1.363(8) .
C52 H52 0.9500 .
C53 C54 1.424(5) .
C53 H53 0.9500 .
C54 H54 0.9500 .
C11 C12 1.388(3) 7_456
C11 C10A 1.399(3) .
C12 C11 1.388(3) 8_556
C12 H12 0.9500 .
C10A C9 1.386(3) 7_456
C9 C10A 1.386(3) 8_556
C9 H9 0.9500 .
C43 C48 1.372(4) .
C43 C44 1.391(4) .
C44 C45 1.405(4) .
C44 H44 0.9500 .
C45 C46 1.384(5) .
C45 H45 0.9500 .
C46 C47 1.372(5) .
C46 H46 0.9500 .
C47 C48 1.410(4) .
C47 H47 0.9500 .
C48 H48 0.9500 .
CA OA2 1.136(8) .
CA OA1 1.331(5) .
CA OA3 1.577(7) .
CA SA 1.739(4) 2_565
CA CA 1.739(4) 2_565
SA2 OA5 1.378(9) .
SA2 OA4 1.421(9) .
SA2 OA6 1.471(11) .
SA2 CA2 1.584(16) .
OA6 OA6 1.46(2) 2_575
CA2 FA6 1.243(14) .
CA2 FA4 1.247(14) .
CA2 FA5 1.273(13) .
